data_1518384
loop_
_publ_author_name
'Chen, Ming'
'Peng, Jiangling'
'Mao, Tingting'
'Huang, Jinbo'

_publ_section_title
;
 Cu/Fe-cocatalyzed Meyer-Schuster-like rearrangement of propargylic
 amines: direct access to E-\b-aminoacryaldehydes.
;
_journal_issue 24
_journal_name_full 'Organic letters'
_journal_page_first 6286
_journal_page_last 6289
_journal_paper_doi 10.1021/ol5029805
_journal_volume 16
_journal_year 2014
_chemical_formula_moiety 'C16 H14 Br N O'
_chemical_formula_sum 'C16 H14 Br N O'
_chemical_formula_weight 316.19
_chemical_name_systematic
;
 ? 
;
_space_group_crystal_system triclinic
_space_group_IT_number 2
_space_group_name_Hall '-P 1'
_space_group_name_H-M_alt 'P -1'
_symmetry_space_group_name_Hall '-P 1'
_symmetry_space_group_name_H-M 'P -1'
_atom_sites_solution_hydrogens geom
_atom_sites_solution_primary direct
_atom_sites_solution_secondary difmap
_audit_creation_date 2014-03-19
_audit_creation_method
;
  Olex2 1.2
  (compiled Apr 23 2013 17:54:37, GUI svn.r4466)
;
_cell_angle_alpha 101.320(3)
_cell_angle_beta 91.514(3)
_cell_angle_gamma 96.308(3)
_cell_formula_units_Z 2
_cell_length_a 6.4762(2)
_cell_length_b 8.5838(3)
_cell_length_c 13.2261(4)
_cell_measurement_reflns_used 7877
_cell_measurement_temperature 293
_cell_measurement_theta_max 66.4850
_cell_measurement_theta_min 3.4150
_cell_volume 715.71(4)
_computing_cell_refinement
;
CrysAlisPro, Agilent Technologies,
Version 1.171.36.24 (release 03-12-2012 CrysAlis171 .NET)
(compiled Dec  3 2012,18:21:49)
;
_computing_data_collection
;
CrysAlisPro, Agilent Technologies,
Version 1.171.36.24 (release 03-12-2012 CrysAlis171 .NET)
(compiled Dec  3 2012,18:21:49)
;
_computing_data_reduction
;
CrysAlisPro, Agilent Technologies,
Version 1.171.36.24 (release 03-12-2012 CrysAlis171 .NET)
(compiled Dec  3 2012,18:21:49)
;
_computing_molecular_graphics
;
O. V. Dolomanov, L. J. Bourhis, R. J. Gildea, J. A. K. Howard and H. Puschmann,
OLEX2: a complete structure solution, refinement and analysis program.
J. Appl. Cryst. (2009). 42, 339-341.
;
_computing_publication_material
;
O. V. Dolomanov, L. J. Bourhis, R. J. Gildea, J. A. K. Howard and H. Puschmann,
OLEX2: a complete structure solution, refinement and analysis program.
J. Appl. Cryst. (2009). 42, 339-341.
;
_computing_structure_refinement
;
SHELXL, G.M. Sheldrick, Acta Cryst.
(2008). A64, 112-122
;
_computing_structure_solution
;
SHELXS, G.M. Sheldrick, Acta Cryst.
(2008). A64, 112-122
;
_diffrn_ambient_temperature 293
_diffrn_detector_area_resol_mean 10.4015
_diffrn_measured_fraction_theta_full 0.9943
_diffrn_measured_fraction_theta_max 0.9429
_diffrn_measurement_details
;
  1 omega   11.00   55.00   1.0000    1.0000
omega____ theta____ kappa____ phi______ frames
    -       40.9890   57.0000   30.0000 44

  2 omega   87.00  113.00   1.0000    1.0000
omega____ theta____ kappa____ phi______ frames
    -       40.9890   57.0000   30.0000 26

  3 omega   15.00   70.00   1.0000    1.0000
omega____ theta____ kappa____ phi______ frames
    -       40.9890   38.0000 -120.0000 55

  4 omega    7.00   45.00   1.0000    1.0000
omega____ theta____ kappa____ phi______ frames
    -       40.9890   77.0000   90.0000 38

  5 omega    2.00   83.00   1.0000    1.0000
omega____ theta____ kappa____ phi______ frames
    -       40.9890  -99.0000  150.0000 81

  6 omega   66.00  120.00   1.0000    1.0000
omega____ theta____ kappa____ phi______ frames
    -       40.9890   77.0000   90.0000 54

  7 omega   54.00  120.00   1.0000    1.0000
omega____ theta____ kappa____ phi______ frames
    -       40.9890   77.0000  -90.0000 66

  8 omega    8.00   47.00   1.0000    1.0000
omega____ theta____ kappa____ phi______ frames
    -       40.9890   77.0000  -90.0000 39

  9 omega  -46.00  -14.00   1.0000    1.0000
omega____ theta____ kappa____ phi______ frames
    -      -48.0000  -83.0000   18.9249 32

 10 omega  -42.00  -17.00   1.0000    1.0000
omega____ theta____ kappa____ phi______ frames
    -      -52.0000  -85.0000 -154.5901 25

 11 omega  -46.00  -21.00   1.0000    1.0000
omega____ theta____ kappa____ phi______ frames
    -      -56.0000  -84.0000  -71.9646 25

 12 omega  -46.00  -21.00   1.0000    1.0000
omega____ theta____ kappa____ phi______ frames
    -      -56.0000  -84.0000 -124.8621 25

 13 omega  110.00  136.00   1.0000    1.0000
omega____ theta____ kappa____ phi______ frames
    -       60.0000   76.0000  162.5443 26

 14 omega   27.00   54.00   1.0000    1.0000
omega____ theta____ kappa____ phi______ frames
    -       60.0000   76.0000  162.5443 27

 15 omega   33.00   64.00   1.0000    1.0000
omega____ theta____ kappa____ phi______ frames
    -       64.0000   79.0000  102.9638 31

 16 omega  101.00  141.00   1.0000    1.0000
omega____ theta____ kappa____ phi______ frames
    -       64.0000   79.0000  102.9638 40

 17 omega   34.00   60.00   1.0000    1.0000
omega____ theta____ kappa____ phi______ frames
    -       68.0000   78.0000   88.2155 26

 18 omega  -70.00  -44.00   1.0000    1.0000
omega____ theta____ kappa____ phi______ frames
    -      -76.0000  -71.0000  -37.8754 26

 19 omega  -72.00  -43.00   1.0000    1.0000
omega____ theta____ kappa____ phi______ frames
    -      -77.0000  -77.0000 -120.0000 29

 20 omega  -87.00  -44.00   1.0000    1.0000
omega____ theta____ kappa____ phi______ frames
    -      -77.0000  -73.0000    6.8565 43

 21 omega -144.00 -116.00   1.0000    1.0000
omega____ theta____ kappa____ phi______ frames
    -      -77.0000  -77.0000  120.0000 28

 22 omega  -70.00  -44.00   1.0000    1.0000
omega____ theta____ kappa____ phi______ frames
    -      -77.0000  -77.0000 -150.0000 26

 23 omega  -70.00  -44.00   1.0000    1.0000
omega____ theta____ kappa____ phi______ frames
    -      -77.0000  -77.0000 -180.0000 26

 24 omega  -73.00  -47.00   1.0000    1.0000
omega____ theta____ kappa____ phi______ frames
    -      -77.0000  -77.0000  -60.0000 26

 25 omega -120.00  -93.00   1.0000    1.0000
omega____ theta____ kappa____ phi______ frames
    -      -77.0000  125.0000  120.0000 27

 26 omega  -70.00  -44.00   1.0000    1.0000
omega____ theta____ kappa____ phi______ frames
    -      -77.0000  -77.0000   30.0000 26

 27 omega  -69.00  -43.00   1.0000    1.0000
omega____ theta____ kappa____ phi______ frames
    -      -77.0000  -77.0000  120.0000 26

 28 omega   59.00  162.00   1.0000    1.0000
omega____ theta____ kappa____ phi______ frames
    -       92.5000   77.0000    0.0000 103

 29 omega   63.00  146.00   1.0000    1.0000
omega____ theta____ kappa____ phi______ frames
    -       92.5000   61.0000  -90.0000 83

 30 omega   19.00   83.00   1.0000    1.0000
omega____ theta____ kappa____ phi______ frames
    -       92.5000  -94.0000  150.0000 64

 31 omega  111.00  169.00   1.0000    1.0000
omega____ theta____ kappa____ phi______ frames
    -       92.5000   77.0000   30.0000 58

 32 omega   66.00  105.00   1.0000    1.0000
omega____ theta____ kappa____ phi______ frames
    -       92.5000   77.0000   30.0000 39

 33 omega    9.00  118.00   1.0000    1.0000
omega____ theta____ kappa____ phi______ frames
    -       92.5000  -86.0000  -11.8896 109

 34 omega  115.00  149.00   1.0000    1.0000
omega____ theta____ kappa____ phi______ frames
    -       92.5000   77.0000 -180.0000 34

 35 omega   60.00  108.00   1.0000    1.0000
omega____ theta____ kappa____ phi______ frames
    -       92.5000   77.0000 -180.0000 48

 36 omega   24.00  129.00   1.0000    1.0000
omega____ theta____ kappa____ phi______ frames
    -       92.5000  -92.0000 -145.5415 105

 37 omega   92.00  120.00   1.0000    1.0000
omega____ theta____ kappa____ phi______ frames
    -       92.5000   77.0000  120.0000 28

 38 omega   59.00   85.00   1.0000    1.0000
omega____ theta____ kappa____ phi______ frames
    -       92.5000   77.0000  120.0000 26

 39 omega  107.00  138.00   1.0000    1.0000
omega____ theta____ kappa____ phi______ frames
    -       92.5000   77.0000  -30.0000 31

 40 omega   62.00   89.00   1.0000    1.0000
omega____ theta____ kappa____ phi______ frames
    -       92.5000   77.0000  -30.0000 27

 41 omega   20.00   74.00   1.0000    1.0000
omega____ theta____ kappa____ phi______ frames
    -       92.5000  -45.0000   30.0000 54

 42 omega   59.00  168.00   1.0000    1.0000
omega____ theta____ kappa____ phi______ frames
    -       92.5000   77.0000  -60.0000 109

 43 omega   59.00  169.00   1.0000    1.0000
omega____ theta____ kappa____ phi______ frames
    -       92.5000   77.0000  150.0000 110

 44 omega   59.00  148.00   1.0000    1.0000
omega____ theta____ kappa____ phi______ frames
    -       92.5000   77.0000   90.0000 89

 45 omega   61.00  149.00   1.0000    1.0000
omega____ theta____ kappa____ phi______ frames
    -       92.5000   77.0000 -150.0000 88

 46 omega   59.00  127.00   1.0000    1.0000
omega____ theta____ kappa____ phi______ frames
    -       92.5000   77.0000   60.0000 68

 47 omega   38.00   74.00   1.0000    1.0000
omega____ theta____ kappa____ phi______ frames
    -       92.5000  -45.0000 -120.0000 36
;
_diffrn_measurement_device_type 'Xcalibur, Ruby, Gemini ultra'
_diffrn_measurement_method '\w scans'
_diffrn_orient_matrix_UB_11 0.0052681000
_diffrn_orient_matrix_UB_12 0.0691352000
_diffrn_orient_matrix_UB_13 0.1168178000
_diffrn_orient_matrix_UB_21 -0.1688938000
_diffrn_orient_matrix_UB_22 -0.1345077000
_diffrn_orient_matrix_UB_23 0.0133475000
_diffrn_orient_matrix_UB_31 0.1698948000
_diffrn_orient_matrix_UB_32 -0.1053438000
_diffrn_orient_matrix_UB_33 0.0179070000
_diffrn_radiation_monochromator mirror
_diffrn_radiation_type 'Cu K\a'
_diffrn_radiation_wavelength 1.5418
_diffrn_reflns_av_R_equivalents 0.0242
_diffrn_reflns_av_unetI/netI 0.0176
_diffrn_reflns_limit_h_max 7
_diffrn_reflns_limit_h_min -7
_diffrn_reflns_limit_k_max 10
_diffrn_reflns_limit_k_min -10
_diffrn_reflns_limit_l_max 15
_diffrn_reflns_limit_l_min -15
_diffrn_reflns_number 10364
_diffrn_reflns_theta_full 66.59
_diffrn_reflns_theta_max 66.59
_diffrn_reflns_theta_min 3.41
_diffrn_source 'Enhance Ultra (Cu) X-ray Source'
_exptl_absorpt_coefficient_mu 3.835
_exptl_absorpt_correction_T_max 0.778
_exptl_absorpt_correction_T_min 0.588
_exptl_absorpt_correction_type analytical
_exptl_absorpt_process_details
;
CrysAlisPro, Agilent Technologies,
Version 1.171.36.24 (release 03-12-2012 CrysAlis171 .NET)
(compiled Dec  3 2012,18:21:49)
Analytical numeric absorption correction using a multifaceted crystal
            model based on expressions derived by R.C. Clark & J.S. Reid.
(Clark, R. C. & Reid, J. S. (1995). Acta Cryst. A51, 887-897)
;
_exptl_crystal_colour
;
;
_exptl_crystal_density_diffrn 1.467
_exptl_crystal_density_method 'not measured'
_exptl_crystal_description
;
;
_exptl_crystal_F_000 320
_exptl_crystal_size_max 0.3875
_exptl_crystal_size_mid 0.304
_exptl_crystal_size_min 0.1445
_refine_diff_density_max 0.280
_refine_diff_density_min -0.529
_refine_diff_density_rms 0.084
_refine_ls_extinction_method none
_refine_ls_goodness_of_fit_ref 1.098
_refine_ls_hydrogen_treatment mixed
_refine_ls_matrix_type full
_refine_ls_number_parameters 173
_refine_ls_number_reflns 2470
_refine_ls_number_restraints 0
_refine_ls_restrained_S_all 1.098
_refine_ls_R_factor_all 0.0350
_refine_ls_R_factor_gt 0.0324
_refine_ls_shift/su_max 0.001
_refine_ls_shift/su_mean 0.000
_refine_ls_structure_factor_coef Fsqd
_refine_ls_weighting_details 'calc w=1/[\s^2^(Fo^2^)+(0.0528P)^2^+0.1635P] where P=(Fo^2^+2Fc^2^)/3'
_refine_ls_weighting_scheme calc
_refine_ls_wR_factor_gt 0.0864
_refine_ls_wR_factor_ref 0.0890
_reflns_number_gt 2294
_reflns_number_total 2470
_reflns_threshold_expression >2sigma(I)
_cod_data_source_file ol5029805_si_001.cif
_cod_data_source_block exp_638
_cod_depositor_comments 'Adding full bibliography for 1518384.cif.'
_cod_original_cell_volume 715.72(4)
_cod_database_code 1518384
_chemical_oxdiff_formula c16h14n1o1br1
_reflns_odcompleteness_completeness 99.43
_reflns_odcompleteness_iscentric 1
_reflns_odcompleteness_theta 62.30
_olex2_refinement_description
;
1. Fixed Uiso
 At 1.2 times of:
  All C(H) groups
 At 1.5 times of:
  All C(H,H,H) groups
2.a Aromatic/amide H refined with riding coordinates:
 C3(H3), C7(H7), C8(H8), C9(H9), C11(H11), C13(H13), C14(H14), C15(H15),
 C16(H16), C18(H18), C19(H19)
2.b Idealised Me refined as rotating group:
 C17(H17A,H17B,H17C)
;

loop_
_space_group_symop_id
_space_group_symop_operation_xyz
1 'x, y, z'
2 '-x, -y, -z'

loop_
_atom_site_label
_atom_site_type_symbol
_atom_site_fract_x
_atom_site_fract_y
_atom_site_fract_z
_atom_site_U_iso_or_equiv
_atom_site_adp_type
_atom_site_occupancy
_atom_site_symmetry_multiplicity
_atom_site_calc_flag
_atom_site_refinement_flags
Br1 Br 0.04063(4) 0.73812(3) -0.006465(18) 0.06969(15) Uani 1 1 d .
C1 C -0.1634(3) 0.6383(3) -0.11245(16) 0.0486(5) Uani 1 1 d .
C2 C -0.6196(3) 0.4107(3) -0.34816(15) 0.0446(4) Uani 1 1 d .
C3 C -0.5130(4) 0.5363(3) -0.16456(17) 0.0525(5) Uani 1 1 d .
H3 H -0.6506 0.5158 -0.1479 0.063 Uiso 1 1 calc R
O4 O -0.7734(4) 0.7354(2) -0.45506(18) 0.0926(7) Uani 1 1 d .
C5 C -0.4598(3) 0.4937(2) -0.26596(15) 0.0433(4) Uani 1 1 d .
N6 N -0.6585(3) 0.2509(2) -0.35746(15) 0.0568(5) Uani 1 1 d .
C7 C -0.3655(4) 0.6086(3) -0.08759(16) 0.0541(5) Uani 1 1 d .
H7 H -0.4031 0.6368 -0.0196 0.065 Uiso 1 1 calc R
C8 C -0.7221(4) 0.4927(3) -0.40882(16) 0.0520(5) Uani 1 1 d .
H8 H -0.8221 0.4350 -0.4577 0.062 Uiso 1 1 calc R
C9 C -0.1066(4) 0.5984(4) -0.21248(19) 0.0672(7) Uani 1 1 d .
H9 H 0.0311 0.6198 -0.2288 0.081 Uiso 1 1 calc R
C10 C -0.5522(4) 0.1635(3) -0.29401(17) 0.0527(5) Uani 1 1 d .
C11 C -0.6844(4) 0.6593(3) -0.40128(19) 0.0622(6) Uani 1 1 d .
H11 H -0.5847 0.7161 -0.3519 0.075 Uiso 1 1 calc R
C13 C -0.6451(5) 0.1247(4) -0.2094(2) 0.0770(8) Uani 1 1 d .
H13 H -0.7741 0.1568 -0.1915 0.092 Uiso 1 1 calc R
C14 C -0.5438(9) 0.0361(5) -0.1502(3) 0.1050(14) Uani 1 1 d .
H14 H -0.6050 0.0095 -0.0921 0.126 Uiso 1 1 calc R
C15 C -0.2553(4) 0.5261(4) -0.28884(18) 0.0636(6) Uani 1 1 d .
H15 H -0.2169 0.4988 -0.3567 0.076 Uiso 1 1 calc R
C16 C -0.3656(5) 0.1143(4) -0.3209(3) 0.0816(8) Uani 1 1 d .
H16 H -0.3041 0.1395 -0.3793 0.098 Uiso 1 1 calc R
C17 C -0.8025(6) 0.1553(4) -0.4389(3) 0.0873(10) Uani 1 1 d .
H17A H -0.9375 0.1914 -0.4315 0.131 Uiso 1 1 calc R
H17B H -0.8119 0.0448 -0.4336 0.131 Uiso 1 1 calc R
H17C H -0.7528 0.1669 -0.5051 0.131 Uiso 1 1 calc R
C18 C -0.3572(8) -0.0114(4) -0.1766(3) 0.1012(14) Uani 1 1 d .
H18 H -0.2906 -0.0704 -0.1365 0.121 Uiso 1 1 calc R
C19 C -0.2668(7) 0.0264(5) -0.2609(4) 0.1047(12) Uani 1 1 d .
H19 H -0.1382 -0.0066 -0.2787 0.126 Uiso 1 1 calc R

loop_
_atom_site_aniso_label
_atom_site_aniso_U_11
_atom_site_aniso_U_22
_atom_site_aniso_U_33
_atom_site_aniso_U_23
_atom_site_aniso_U_13
_atom_site_aniso_U_12
Br1 0.0627(2) 0.0840(2) 0.05379(19) 0.00007(13) -0.01986(12) 0.00102(14)
C1 0.0522(12) 0.0520(11) 0.0412(10) 0.0086(8) -0.0109(9) 0.0087(9)
C2 0.0426(10) 0.0567(12) 0.0346(9) 0.0084(8) -0.0023(8) 0.0093(9)
C3 0.0481(12) 0.0661(13) 0.0410(11) 0.0078(10) 0.0006(9) 0.0022(10)
O4 0.1171(18) 0.0731(12) 0.0917(15) 0.0323(11) -0.0462(13) 0.0133(12)
C5 0.0457(11) 0.0491(10) 0.0366(9) 0.0107(8) -0.0069(8) 0.0101(9)
N6 0.0570(11) 0.0553(11) 0.0563(11) 0.0115(8) -0.0235(9) 0.0049(9)
C7 0.0610(13) 0.0641(13) 0.0336(10) 0.0048(9) -0.0018(9) 0.0014(11)
C8 0.0526(12) 0.0635(13) 0.0399(10) 0.0111(9) -0.0121(9) 0.0099(10)
C9 0.0423(12) 0.106(2) 0.0494(13) 0.0077(13) -0.0034(10) 0.0053(12)
C10 0.0588(13) 0.0494(11) 0.0482(12) 0.0098(9) -0.0173(10) 0.0034(10)
C11 0.0694(15) 0.0669(14) 0.0514(13) 0.0166(11) -0.0190(11) 0.0098(12)
C13 0.091(2) 0.0837(18) 0.0567(15) 0.0171(13) -0.0012(14) 0.0086(16)
C14 0.162(4) 0.092(2) 0.0648(19) 0.0375(18) -0.025(2) -0.005(3)
C15 0.0499(13) 0.1001(19) 0.0372(11) 0.0057(11) -0.0013(10) 0.0083(12)
C16 0.0685(18) 0.106(2) 0.0816(19) 0.0368(17) -0.0040(15) 0.0275(16)
C17 0.095(2) 0.0650(16) 0.094(2) 0.0149(15) -0.0550(18) -0.0088(15)
C18 0.151(4) 0.0532(15) 0.095(3) 0.0178(16) -0.070(3) 0.0057(19)
C19 0.095(3) 0.101(3) 0.123(3) 0.025(2) -0.034(2) 0.040(2)

loop_
_atom_type_symbol
_atom_type_description
_atom_type_scat_dispersion_real
_atom_type_scat_dispersion_imag
_atom_type_scat_source
C C 0.0181 0.0091 'International Tables Vol C Tables 4.2.6.8 and 6.1.1.4'
H H 0.0000 0.0000 'International Tables Vol C Tables 4.2.6.8 and 6.1.1.4'
N N 0.0311 0.0180 'International Tables Vol C Tables 4.2.6.8 and 6.1.1.4'
O O 0.0492 0.0322 'International Tables Vol C Tables 4.2.6.8 and 6.1.1.4'
Br Br -0.6763 1.2805 'International Tables Vol C Tables 4.2.6.8 and 6.1.1.4'

loop_
_exptl_crystal_face_index_h
_exptl_crystal_face_index_k
_exptl_crystal_face_index_l
_exptl_crystal_face_perp_dist
_exptl_oxdiff_crystal_face_indexfrac_h
_exptl_oxdiff_crystal_face_indexfrac_k
_exptl_oxdiff_crystal_face_indexfrac_l
_exptl_oxdiff_crystal_face_x
_exptl_oxdiff_crystal_face_y
_exptl_oxdiff_crystal_face_z
0 0 -8 0.0603 0.0012 0.0041 -7.9993 -0.9342 -0.1075 -0.1435
0 5 4 0.1701 -0.0006 4.9956 4.0061 0.8134 -0.6184 -0.4546
3 -5 1 0.1524 2.9992 -4.9981 0.9957 -0.2134 0.1790 1.0539
-3 4 -1 0.2752 -2.9992 3.9986 -0.9970 0.1442 -0.0446 -0.9486
-2 4 2 0.2496 -1.9999 3.9971 2.0035 0.4998 -0.1731 -0.7250
0 -4 -4 0.0809 0.0006 -3.9960 -4.0048 -0.7441 0.4839 0.3493
-2 -4 3 0.1419 -2.0000 -3.9997 2.9930 0.0626 0.9157 0.1352
0 -5 3 0.1557 -0.0004 -4.9992 2.9932 0.0040 0.7124 0.5802
0 5 -3 0.2117 0.0004 4.9992 -2.9932 -0.0040 -0.7124 -0.5802
-4 0 0 0.1996 -3.9991 -0.0001 -0.0030 -0.0214 0.6754 -0.6795
4 0 0 0.1045 3.9991 0.0001 0.0030 0.0214 -0.6754 0.6795
0 0 8 0.0842 -0.0012 -0.0041 7.9993 0.9342 0.1075 0.1435

loop_
_geom_angle_atom_site_label_1
_geom_angle_atom_site_label_2
_geom_angle_atom_site_label_3
_geom_angle
C7 C1 Br1 119.33(16)
C7 C1 C9 120.9(2)
C9 C1 Br1 119.79(17)
N6 C2 C5 115.75(17)
N6 C2 C8 122.34(19)
C8 C2 C5 121.91(19)
C7 C3 C5 121.2(2)
C3 C5 C2 120.68(19)
C15 C5 C2 120.93(18)
C15 C5 C3 118.4(2)
C2 N6 C10 122.81(18)
C2 N6 C17 120.82(19)
C10 N6 C17 116.23(19)
C1 C7 C3 119.2(2)
C2 C8 C11 123.7(2)
C1 C9 C15 119.4(2)
C13 C10 N6 119.4(2)
C16 C10 N6 120.1(2)
C16 C10 C13 120.5(2)
O4 C11 C8 124.9(2)
C10 C13 C14 119.0(3)
C18 C14 C13 120.4(3)
C5 C15 C9 120.9(2)
C10 C16 C19 119.8(3)
C14 C18 C19 120.4(3)
C18 C19 C16 120.0(4)

loop_
_geom_bond_atom_site_label_1
_geom_bond_atom_site_label_2
_geom_bond_distance
Br1 C1 1.905(2)
C1 C7 1.367(3)
C1 C9 1.371(3)
C2 C5 1.495(3)
C2 N6 1.348(3)
C2 C8 1.369(3)
C3 C5 1.382(3)
C3 C7 1.380(3)
O4 C11 1.228(3)
C5 C15 1.377(3)
N6 C10 1.439(3)
N6 C17 1.461(3)
C8 C11 1.408(4)
C9 C15 1.380(4)
C10 C13 1.366(4)
C10 C16 1.357(4)
C13 C14 1.392(5)
C14 C18 1.350(6)
C16 C19 1.387(4)
C18 C19 1.351(6)
